data_2018403
loop_
_publ_author_name
'Bek\"o, S\'andor L.'
'Bats, Jan W.'
'Schmidt, Martin U.'

_publ_section_title
;
 2-Ammonio-5-chloro-4-methylbenzenesulfonate, its 1-methyl-2-pyrrolidone
 and dimethyl sulfoxide monosolvates and a corrected structure of
 2,2'-(1,4-phenylene)di(4,5-dihydroimidazolium)
 bis(4-aminobenzenesulfonate) dihydrate
;
_journal_coeditor_code SK3426
_journal_issue 2
_journal_name_full 'Acta Crystallographica Section C'
_journal_page_first o45
_journal_page_last o50
_journal_paper_doi 10.1107/S0108270111054205
_journal_volume 68
_journal_year 2012
_chemical_formula_iupac 'C12 H16 N4 2+ , 2C6 H6 N O3 S - , 2H2 O'
_chemical_formula_moiety 'C12 H16 N4 2+, 2(C6 H6 N O3 S -), 2(H2 O)'
_chemical_formula_sum 'C24 H32 N6 O8 S2'
_chemical_formula_weight 596.68
_chemical_name_systematic
;
2,2'-(1,4-phenylene)di(4,5-dihydroimidazolium) bis(4-aminobenzenesulfonate)
dihydrate
;
_space_group_IT_number 61
_symmetry_cell_setting orthorhombic
_symmetry_space_group_name_Hall '-P 2ac 2ab'
_symmetry_space_group_name_H-M 'P b c a'
_atom_sites_solution_hydrogens geom
_atom_sites_solution_primary direct
_atom_sites_solution_secondary difmap
_audit_creation_method SHELXL97
_cell_angle_alpha 90.00
_cell_angle_beta 90.00
_cell_angle_gamma 90.00
_cell_formula_units_Z 4
_cell_length_a 13.6306(11)
_cell_length_b 12.6980(10)
_cell_length_c 15.5907(13)
_cell_measurement_reflns_used 3721
_cell_measurement_temperature 273(2)
_cell_measurement_theta_max 26.3
_cell_measurement_theta_min 2.6
_cell_volume 2698.5(4)
_computing_cell_refinement 'SAINT (Bruker, 1998)'
_computing_data_collection 'SMART (Bruker, 1998)'
_computing_data_reduction 'SAINT (Bruker, 1998)'
_computing_molecular_graphics 'SHELXTL (Sheldrick, 2008)'
_computing_publication_material 'SHELXL97 (Sheldrick, 2008)'
_computing_structure_refinement 'SHELXL97 (Sheldrick, 2008)'
_computing_structure_solution 'SHELXS97 (Sheldrick, 2008)'
_diffrn_ambient_temperature 273(2)
_diffrn_measured_fraction_theta_full 0.982
_diffrn_measured_fraction_theta_max 0.982
_diffrn_measurement_device_type 'Bruker SMART CCD area-detector'
_diffrn_measurement_method '\f and \w'
_diffrn_radiation_monochromator graphite
_diffrn_radiation_source 'fine-focus sealed tube'
_diffrn_radiation_type MoK\a
_diffrn_radiation_wavelength 0.71073
_diffrn_reflns_av_R_equivalents 0.0359
_diffrn_reflns_av_sigmaI/netI 0.0278
_diffrn_reflns_limit_h_max 15
_diffrn_reflns_limit_h_min -16
_diffrn_reflns_limit_k_max 15
_diffrn_reflns_limit_k_min -15
_diffrn_reflns_limit_l_max 14
_diffrn_reflns_limit_l_min -18
_diffrn_reflns_number 11859
_diffrn_reflns_theta_full 25.05
_diffrn_reflns_theta_max 25.05
_diffrn_reflns_theta_min 2.55
_exptl_absorpt_coefficient_mu 0.258
_exptl_absorpt_correction_T_max 0.975
_exptl_absorpt_correction_T_min 0.962
_exptl_absorpt_correction_type multi-scan
_exptl_absorpt_process_details '(SADABS; Bruker, 1998)'
_exptl_crystal_colour yellow
_exptl_crystal_density_diffrn 1.469
_exptl_crystal_density_method 'not measured'
_exptl_crystal_description block
_exptl_crystal_F_000 1256
_exptl_crystal_size_max 0.15
_exptl_crystal_size_mid 0.12
_exptl_crystal_size_min 0.10
_refine_diff_density_max 0.201
_refine_diff_density_min -0.217
_refine_ls_extinction_method none
_refine_ls_goodness_of_fit_ref 0.871
_refine_ls_hydrogen_treatment mixed
_refine_ls_matrix_type full
_refine_ls_number_parameters 205
_refine_ls_number_reflns 2346
_refine_ls_number_restraints 0
_refine_ls_restrained_S_all 0.871
_refine_ls_R_factor_all 0.0533
_refine_ls_R_factor_gt 0.0296
_refine_ls_shift/su_max 0.002
_refine_ls_shift/su_mean 0.000
_refine_ls_structure_factor_coef Fsqd
_refine_ls_weighting_details 'calc w = 1/[\s^2^(Fo^2^)+(0.03P)^2^] where P=(Fo^2^+2Fc^2^)/3'
_refine_ls_weighting_scheme calc
_refine_ls_wR_factor_gt 0.0624
_refine_ls_wR_factor_ref 0.0651
_reflns_number_gt 1293
_reflns_number_total 2346
_reflns_threshold_expression I>2\s(I)
_cod_data_source_file sk3426.cif
_cod_data_source_block II
_cod_database_code 2018403
_cod_database_fobs_code 2018403

loop_
_symmetry_equiv_pos_as_xyz
'x, y, z'
'-x+1/2, -y, z+1/2'
'-x, y+1/2, -z+1/2'
'x+1/2, -y+1/2, -z'
'-x, -y, -z'
'x-1/2, y, -z-1/2'
'x, -y-1/2, z-1/2'
'-x-1/2, y-1/2, z'

loop_
_atom_site_type_symbol
_atom_site_label
_atom_site_fract_x
_atom_site_fract_y
_atom_site_fract_z
_atom_site_U_iso_or_equiv
_atom_site_adp_type
_atom_site_calc_flag
_atom_site_refinement_flags
_atom_site_occupancy
_atom_site_symmetry_multiplicity
S S1 0.29385(5) 0.17187(4) 0.68926(3) 0.04268(15) Uani d . 1 1
O O1 0.20809(13) 0.13745(15) 0.73632(10) 0.0679(5) Uani d . 1 1
O O2 0.37965(11) 0.11039(14) 0.71628(9) 0.0531(4) Uani d . 1 1
O O3 0.31226(15) 0.28328(12) 0.69388(10) 0.0693(5) Uani d . 1 1
O O4 0.56168(17) 0.1512(2) 0.63678(11) 0.0798(7) Uani d . 1 1
N N1 0.22286(18) 0.07637(18) 0.32274(13) 0.0625(6) Uani d . 1 1
N N2 0.03144(14) 0.29231(17) 0.53180(14) 0.0532(5) Uani d . 1 1
N N3 -0.01574(15) 0.22747(18) 0.65337(12) 0.0518(5) Uani d . 1 1
C C1 0.27387(14) 0.14212(14) 0.58050(11) 0.0328(4) Uani d . 1 1
C C2 0.25558(14) 0.03947(15) 0.55480(12) 0.0364(5) Uani d . 1 1
H H2A 0.2533 -0.0144 0.5952 0.044 Uiso calc R 1 1
C C3 0.24075(15) 0.01763(16) 0.46925(13) 0.0398(5) Uani d . 1 1
H H3A 0.2297 -0.0516 0.4525 0.048 Uiso calc R 1 1
C C4 0.24189(15) 0.09695(16) 0.40693(12) 0.0382(5) Uani d . 1 1
C C5 0.26048(16) 0.19923(15) 0.43453(13) 0.0390(5) Uani d . 1 1
H H5A 0.2622 0.2536 0.3946 0.047 Uiso calc R 1 1
C C6 0.27641(14) 0.22160(15) 0.51983(12) 0.0370(5) Uani d . 1 1
H H6A 0.2890 0.2905 0.5368 0.044 Uiso calc R 1 1
C C7 -0.00643(17) 0.0871(2) 0.44694(13) 0.0500(6) Uani d . 1 1
H H7A -0.0106 0.1457 0.4114 0.060 Uiso calc R 1 1
C C8 0.00292(15) 0.10058(19) 0.53554(13) 0.0448(5) Uani d . 1 1
C C9 0.00945(17) 0.01192(19) 0.58796(13) 0.0512(6) Uani d . 1 1
H H9A 0.0159 0.0200 0.6470 0.061 Uiso calc R 1 1
C C10 0.00644(16) 0.20605(18) 0.57301(13) 0.0452(5) Uani d . 1 1
C C11 0.0181(2) 0.3855(2) 0.58421(16) 0.0643(7) Uani d . 1 1
H H11A -0.0370 0.4272 0.5643 0.077 Uiso calc R 1 1
H H11B 0.0767 0.4289 0.5844 0.077 Uiso calc R 1 1
C C12 -0.00190(19) 0.3391(2) 0.67338(15) 0.0623(7) Uani d . 1 1
H H12A 0.0533 0.3498 0.7116 0.075 Uiso calc R 1 1
H H12B -0.0604 0.3694 0.6989 0.075 Uiso calc R 1 1
H H1A 0.243(2) 0.128(2) 0.2778(19) 0.094(10) Uiso d . 1 1
H H1B 0.2187(19) 0.011(2) 0.3063(16) 0.071(8) Uiso d . 1 1
H H2B 0.0517(18) 0.291(2) 0.4849(17) 0.064(8) Uiso d . 1 1
H H3B -0.0391(17) 0.1892(18) 0.6872(16) 0.056(8) Uiso d . 1 1
H H4A 0.5091(17) 0.1277(17) 0.6521(14) 0.044(7) Uiso d . 1 1
H H4B 0.607(2) 0.150(2) 0.6692(19) 0.095(11) Uiso d . 1 1

loop_
_atom_site_aniso_label
_atom_site_aniso_U_11
_atom_site_aniso_U_22
_atom_site_aniso_U_33
_atom_site_aniso_U_12
_atom_site_aniso_U_13
_atom_site_aniso_U_23
S1 0.0517(3) 0.0494(3) 0.0270(2) -0.0001(3) 0.0014(2) -0.0018(2)
O1 0.0585(10) 0.1039(13) 0.0414(9) 0.0001(11) 0.0177(8) 0.0010(9)
O2 0.0530(10) 0.0667(10) 0.0396(8) -0.0003(8) -0.0130(8) 0.0042(7)
O3 0.1196(16) 0.0473(9) 0.0410(9) -0.0028(9) -0.0077(10) -0.0110(8)
O4 0.0494(13) 0.145(2) 0.0453(10) -0.0119(12) -0.0105(10) 0.0269(12)
N1 0.0962(19) 0.0564(13) 0.0349(10) -0.0215(12) -0.0015(11) -0.0022(10)
N2 0.0463(12) 0.0707(14) 0.0427(11) -0.0028(10) 0.0151(10) 0.0111(11)
N3 0.0507(13) 0.0696(14) 0.0352(11) -0.0060(11) 0.0058(9) 0.0097(10)
C1 0.0286(11) 0.0402(10) 0.0297(10) 0.0044(8) 0.0009(8) 0.0010(8)
C2 0.0378(11) 0.0349(10) 0.0365(11) 0.0005(10) 0.0009(9) 0.0060(8)
C3 0.0445(12) 0.0339(10) 0.0410(11) -0.0022(9) 0.0007(9) -0.0022(10)
C4 0.0415(12) 0.0445(11) 0.0287(10) -0.0043(10) -0.0008(9) -0.0018(10)
C5 0.0453(13) 0.0378(10) 0.0338(11) -0.0017(9) -0.0004(9) 0.0071(8)
C6 0.0439(13) 0.0320(10) 0.0350(11) -0.0015(9) -0.0012(9) -0.0033(9)
C7 0.0498(14) 0.0641(16) 0.0361(12) 0.0106(12) 0.0060(11) 0.0149(11)
C8 0.0336(11) 0.0646(14) 0.0364(11) 0.0081(10) 0.0055(11) 0.0086(11)
C9 0.0499(14) 0.0710(16) 0.0327(11) 0.0079(12) 0.0044(10) 0.0110(11)
C10 0.0287(12) 0.0691(15) 0.0380(10) 0.0062(10) 0.0045(10) 0.0133(11)
C11 0.0666(18) 0.0680(16) 0.0583(16) -0.0170(14) 0.0134(13) 0.0044(13)
C12 0.0607(16) 0.0752(17) 0.0511(13) -0.0083(15) 0.0016(12) 0.0010(14)

loop_
_atom_type_symbol
_atom_type_description
_atom_type_scat_dispersion_real
_atom_type_scat_dispersion_imag
_atom_type_scat_source
C C 0.0033 0.0016 'International Tables Vol C Tables 4.2.6.8 and 6.1.1.4'
H H 0.0000 0.0000 'International Tables Vol C Tables 4.2.6.8 and 6.1.1.4'
N N 0.0061 0.0033 'International Tables Vol C Tables 4.2.6.8 and 6.1.1.4'
O O 0.0106 0.0060 'International Tables Vol C Tables 4.2.6.8 and 6.1.1.4'
S S 0.1246 0.1234 'International Tables Vol C Tables 4.2.6.8 and 6.1.1.4'

loop_
_geom_angle_atom_site_label_1
_geom_angle_atom_site_label_2
_geom_angle_atom_site_label_3
_geom_angle_site_symmetry_1
_geom_angle
O3 S1 O1 . 114.36(11)
O3 S1 O2 . 111.70(11)
O1 S1 O2 . 109.72(10)
O3 S1 C1 . 106.65(9)
O1 S1 C1 . 107.38(10)
O2 S1 C1 . 106.61(9)
H4A O4 H4B . 119(3)
C4 N1 H1A . 119.8(16)
C4 N1 H1B . 118.7(18)
H1A N1 H1B . 116(2)
C10 N2 C11 . 111.8(2)
C10 N2 H2B . 122(2)
C11 N2 H2B . 126(2)
C10 N3 C12 . 111.9(2)
C10 N3 H3B . 127.2(18)
C12 N3 H3B . 120.6(18)
C6 C1 C2 . 119.53(17)
C6 C1 S1 . 119.90(14)
C2 C1 S1 . 120.57(14)
C3 C2 C1 . 119.71(18)
C3 C2 H2A . 120.1
C1 C2 H2A . 120.1
C2 C3 C4 . 121.72(18)
C2 C3 H3A . 119.1
C4 C3 H3A . 119.1
N1 C4 C5 . 120.75(19)
N1 C4 C3 . 121.89(18)
C5 C4 C3 . 117.33(17)
C6 C5 C4 . 121.32(18)
C6 C5 H5A . 119.3
C4 C5 H5A . 119.3
C5 C6 C1 . 120.38(18)
C5 C6 H6A . 119.8
C1 C6 H6A . 119.8
C9 C7 C8 5_556 120.5(2)
C9 C7 H7A 5_556 119.7
C8 C7 H7A . 119.7
C9 C8 C7 . 119.1(2)
C9 C8 C10 . 120.23(18)
C7 C8 C10 . 120.7(2)
C7 C9 C8 5_556 120.41(19)
C7 C9 H9A 5_556 119.8
C8 C9 H9A . 119.8
N2 C10 N3 . 110.6(2)
N2 C10 C8 . 125.2(2)
N3 C10 C8 . 124.2(2)
N2 C11 C12 . 102.7(2)
N2 C11 H11A . 111.2
C12 C11 H11A . 111.2
N2 C11 H11B . 111.2
C12 C11 H11B . 111.2
H11A C11 H11B . 109.1
N3 C12 C11 . 101.60(19)
N3 C12 H12A . 111.5
C11 C12 H12A . 111.5
N3 C12 H12B . 111.5
C11 C12 H12B . 111.5
H12A C12 H12B . 109.3

loop_
_geom_bond_atom_site_label_1
_geom_bond_atom_site_label_2
_geom_bond_site_symmetry_2
_geom_bond_distance
S1 O3 . 1.4386(16)
S1 O1 . 1.4477(17)
S1 O2 . 1.4679(16)
S1 C1 . 1.7586(19)
O4 H4A . 0.81(2)
O4 H4B . 0.80(3)
N1 C4 . 1.363(3)
N1 H1A . 1.00(3)
N1 H1B . 0.87(3)
N2 C10 . 1.315(3)
N2 C11 . 1.449(3)
N2 H2B . 0.78(3)
N3 C10 . 1.317(3)
N3 C12 . 1.464(3)
N3 H3B . 0.78(2)
C1 C6 . 1.384(3)
C1 C2 . 1.386(3)
C2 C3 . 1.377(3)
C2 H2A . 0.9300
C3 C4 . 1.399(3)
C3 H3A . 0.9300
C4 C5 . 1.391(3)
C5 C6 . 1.377(3)
C5 H5A . 0.9300
C6 H6A . 0.9300
C7 C9 5_556 1.370(3)
C7 C8 . 1.398(3)
C7 H7A . 0.9300
C8 C9 . 1.394(3)
C8 C10 . 1.462(3)
C9 C7 5_556 1.370(3)
C9 H9A . 0.9300
C11 C12 . 1.534(3)
C11 H11A . 0.9700
C11 H11B . 0.9700
C12 H12A . 0.9700
C12 H12B . 0.9700

loop_
_geom_hbond_atom_site_label_D
_geom_hbond_atom_site_label_H
_geom_hbond_atom_site_label_A
_geom_hbond_site_symmetry_A
_geom_hbond_distance_DH
_geom_hbond_distance_HA
_geom_hbond_distance_DA
_geom_hbond_angle_DHA
_geom_hbond_publ_flag
N1 H1A O3 7_565 1.00(3) 1.97(3) 2.949(3) 167(2) yes
N1 H1B O1 2_554 0.87(3) 2.40(3) 3.174(3) 149(2) yes
N1 H1B O2 2_554 0.87(3) 2.48(3) 3.214(3) 143(2) yes
N2 H2B O4 4_456 0.78(3) 2.04(3) 2.756(3) 152(2) yes
N3 H3B O2 6_557 0.79(2) 2.12(2) 2.894(3) 169(2) yes
O4 H4A O2 1_555 0.81(2) 2.04(2) 2.822(3) 161(2) yes
O4 H4B O1 6_657 0.80(3) 2.02(3) 2.816(3) 172(3) yes

loop_
_geom_torsion_atom_site_label_1
_geom_torsion_atom_site_label_2
_geom_torsion_atom_site_label_3
_geom_torsion_atom_site_label_4
_geom_torsion_site_symmetry_1
_geom_torsion_site_symmetry_4
_geom_torsion
O3 S1 C1 C6 . . -1.0(2)
O1 S1 C1 C6 . . 121.96(17)
O2 S1 C1 C6 . . -120.50(17)
O3 S1 C1 C2 . . 178.93(17)
O1 S1 C1 C2 . . -58.07(19)
O2 S1 C1 C2 . . 59.46(18)
C6 C1 C2 C3 . . 0.4(3)
S1 C1 C2 C3 . . -179.58(16)
C1 C2 C3 C4 . . -1.1(3)
C2 C3 C4 N1 . . -177.0(2)
C2 C3 C4 C5 . . 1.1(3)
N1 C4 C5 C6 . . 177.7(2)
C3 C4 C5 C6 . . -0.4(3)
C4 C5 C6 C1 . . -0.3(3)
C2 C1 C6 C5 . . 0.3(3)
S1 C1 C6 C5 . . -179.74(16)
C9 C7 C8 C9 5_556 . 0.2(4)
C9 C7 C8 C10 5_556 . 179.8(2)
C7 C8 C9 C7 . 5_556 -0.2(4)
C10 C8 C9 C7 . 5_556 -179.8(2)
C11 N2 C10 N3 . . -5.5(3)
C11 N2 C10 C8 . . 174.2(2)
C12 N3 C10 N2 . . -2.4(3)
C12 N3 C10 C8 . . 177.8(2)
C9 C8 C10 N2 . . 157.6(2)
C7 C8 C10 N2 . . -22.1(3)
C9 C8 C10 N3 . . -22.8(3)
C7 C8 C10 N3 . . 157.6(2)
C10 N2 C11 C12 . . 10.5(3)
C10 N3 C12 C11 . . 8.6(3)
N2 C11 C12 N3 . . -10.7(2)
